data_2311443
loop_
_publ_author_name
'Gotoh, Kazuma'
'Ishida, Hiroyuki'

_publ_section_title
;
 Crystal structures of three hydrogen-bonded 1:2 compounds of chloranilic
 acid with 2-pyridone, 3-hy-droxy-pyridine and 4-hyroxypyridine.
;
_journal_coeditor_code LH5855
_journal_issue 'Pt 10'
_journal_name_full 'Acta crystallographica. Section E, Crystallographic communications'
_journal_page_first 1546
_journal_page_last 1550
_journal_paper_doi 10.1107/S2056989017013536
_journal_volume 73
_journal_year 2017
_chemical_formula_iupac '2C5 H6 N O + , C6 Cl2 O4 2-'
_chemical_formula_moiety '2(C5 H6 N O 1+) , C6 Cl2 O4 2-'
_chemical_formula_sum 'C16 H12 Cl2 N2 O6'
_chemical_formula_weight 399.19
_chemical_name_common 'bis(3-hyroxypyridinium) chloranilate'
_chemical_name_systematic 'Bis(3-hyroxypyridinium) 2,5-dichloro-3,6-dioxocyclohexa-1,4-diene-1,4-diolate'
_space_group_crystal_system monoclinic
_space_group_IT_number 14
_space_group_name_Hall '-P 2ybc'
_space_group_name_H-M_alt 'P 1 21/c 1'
_atom_sites_solution_hydrogens mixed
_atom_sites_solution_primary direct
_atom_sites_solution_secondary difmap
_audit_creation_method SHELXL-2016/6
_cell_angle_alpha 90.0000
_cell_angle_beta 106.968(3)
_cell_angle_gamma 90.0000
_cell_formula_units_Z 2
_cell_length_a 8.3659(6)
_cell_length_b 8.5492(6)
_cell_length_c 11.7087(8)
_cell_measurement_reflns_used 13386
_cell_measurement_temperature 120.0(10)
_cell_measurement_theta_max 30.03
_cell_measurement_theta_min 3.00
_cell_volume 800.97(10)
_computing_cell_refinement
;
RAPID-AUTO (Rigaku, 2006)
;
_computing_data_collection
;
RAPID-AUTO (Rigaku, 2006)
;
_computing_data_reduction
;
RAPID-AUTO (Rigaku, 2006)
;
_computing_molecular_graphics
;
<i>ORTEP-3 for Windows</i> (Farrugia, 2012)
;
_computing_publication_material
;
CrystalStructure (Rigaku, 2010) and PLATON (Spek, 2009)
;
_computing_structure_refinement
;
SHELXL2016 (Sheldrick, 2015)
;
_computing_structure_solution
;
SHELXS97 (Sheldrick, 2008)
;
_diffrn_ambient_temperature 120(2)
_diffrn_detector_area_resol_mean 10.000
_diffrn_measured_fraction_theta_full 0.999
_diffrn_measured_fraction_theta_max 1.000
_diffrn_measurement_device_type 'Rigaku R-AXIS RAPIDII'
_diffrn_measurement_method \w
_diffrn_radiation_type 'Mo K\a'
_diffrn_radiation_wavelength 0.71075
_diffrn_reflns_av_R_equivalents 0.0168
_diffrn_reflns_limit_h_max 11
_diffrn_reflns_limit_h_min -11
_diffrn_reflns_limit_k_max 12
_diffrn_reflns_limit_k_min -12
_diffrn_reflns_limit_l_max 16
_diffrn_reflns_limit_l_min -15
_diffrn_reflns_number 15315
_diffrn_reflns_theta_full 25.242
_diffrn_reflns_theta_max 29.983
_diffrn_reflns_theta_min 2.998
_diffrn_standards_number 0
_exptl_absorpt_coefficient_mu 0.445
_exptl_absorpt_correction_T_max 0.948
_exptl_absorpt_correction_T_min 0.903
_exptl_absorpt_correction_type numerical
_exptl_absorpt_process_details
;
(<i>NUMABS</i>; Higashi, 1999)
;
_exptl_crystal_colour brown
_exptl_crystal_density_diffrn 1.655
_exptl_crystal_density_method 'not measured'
_exptl_crystal_description block
_exptl_crystal_F_000 408.00
_exptl_crystal_size_max 0.210
_exptl_crystal_size_mid 0.200
_exptl_crystal_size_min 0.120
_refine_diff_density_max 0.517
_refine_diff_density_min -0.195
_refine_ls_extinction_method none
_refine_ls_goodness_of_fit_ref 1.072
_refine_ls_hydrogen_treatment mixed
_refine_ls_matrix_type full
_refine_ls_number_parameters 124
_refine_ls_number_reflns 2329
_refine_ls_number_restraints 0
_refine_ls_restrained_S_all 1.072
_refine_ls_R_factor_all 0.0294
_refine_ls_R_factor_gt 0.0275
_refine_ls_shift/su_max 0.001
_refine_ls_shift/su_mean 0.000
_refine_ls_structure_factor_coef Fsqd
_refine_ls_weighting_details 'w = 1/[\s^2^(Fo^2^)+(0.0411P)^2^+0.3570P] where P=(Fo^2^+2Fc^2^)/3'
_refine_ls_weighting_scheme calc
_refine_ls_wR_factor_gt 0.0738
_refine_ls_wR_factor_ref 0.0751
_reflns_number_gt 2166
_reflns_number_total 2329
_reflns_threshold_expression I>2\s(I)
_cod_data_source_file lh5855sup1.cif
_cod_data_source_block II
_cod_original_cell_volume 800.98(9)
_cod_original_sg_symbol_H-M 'P 21/c'
_cod_database_code 2311443
_shelx_space_group_comment
;
The symmetry employed for this shelxl refinement is uniquely defined
by the following loop, which should always be used as a source of
symmetry information in preference to the above space-group names.
They are only intended as comments.
;
_shelx_estimated_absorpt_t_min 0.912
_shelx_estimated_absorpt_t_max 0.949

loop_
_space_group_symop_operation_xyz
'x, y, z'
'-x, y+1/2, -z+1/2'
'-x, -y, -z'
'x, -y-1/2, z-1/2'

loop_
_atom_site_type_symbol
_atom_site_label
_atom_site_fract_x
_atom_site_fract_y
_atom_site_fract_z
_atom_site_U_iso_or_equiv
_atom_site_adp_type
_atom_site_calc_flag
_atom_site_occupancy
Cl Cl1 0.93157(3) 0.73912(3) 0.68834(2) 0.01680(8) Uani d 1
O O1 1.24731(9) 0.58136(9) 0.69329(7) 0.01740(16) Uani d 1
O O2 0.68396(9) 0.61601(9) 0.46095(7) 0.01689(16) Uani d 1
O O3 0.41012(10) 0.51422(9) 0.30475(7) 0.01640(16) Uani d 1
H H3 0.509(2) 0.5340(19) 0.3482(15) 0.025 Uiso d 1
N N1 0.48820(11) 0.71217(11) 0.05541(8) 0.01529(17) Uani d 1
H H1 0.566(2) 0.7718(19) 0.0393(15) 0.023 Uiso d 1
C C1 1.13017(12) 0.54789(11) 0.60534(9) 0.01283(18) Uani d 1
C C2 0.96428(12) 0.60823(12) 0.58348(9) 0.01358(18) Uani d 1
C C3 0.83396(12) 0.56708(12) 0.48551(9) 0.01327(18) Uani d 1
C C4 0.51167(12) 0.66180(12) 0.16734(9) 0.01383(18) Uani d 1
H H4 0.609229 0.691448 0.228545 0.017 Uiso calc 1
C C5 0.39288(12) 0.56593(11) 0.19388(9) 0.01309(18) Uani d 1
C C6 0.25163(13) 0.52430(13) 0.10152(10) 0.0171(2) Uani d 1
H H6 0.169400 0.457667 0.116909 0.021 Uiso calc 1
C C7 0.23181(14) 0.58069(13) -0.01295(10) 0.0192(2) Uani d 1
H H7 0.135178 0.553857 -0.075971 0.023 Uiso calc 1
C C8 0.35290(14) 0.67593(13) -0.03506(9) 0.0180(2) Uani d 1
H H8 0.340534 0.715121 -0.113094 0.022 Uiso calc 1

loop_
_atom_site_aniso_label
_atom_site_aniso_U_11
_atom_site_aniso_U_22
_atom_site_aniso_U_33
_atom_site_aniso_U_12
_atom_site_aniso_U_13
_atom_site_aniso_U_23
Cl1 0.01596(13) 0.01889(13) 0.01530(13) 0.00248(8) 0.00420(9) -0.00478(8)
O1 0.0143(3) 0.0210(4) 0.0144(3) 0.0017(3) 0.0004(3) -0.0030(3)
O2 0.0118(3) 0.0224(4) 0.0151(3) 0.0047(3) 0.0018(3) -0.0023(3)
O3 0.0141(3) 0.0203(4) 0.0142(3) -0.0010(3) 0.0032(3) 0.0034(3)
N1 0.0148(4) 0.0160(4) 0.0155(4) -0.0020(3) 0.0050(3) 0.0005(3)
C1 0.0129(4) 0.0133(4) 0.0121(4) 0.0010(3) 0.0034(3) 0.0006(3)
C2 0.0134(4) 0.0151(4) 0.0122(4) 0.0021(3) 0.0036(3) -0.0021(3)
C3 0.0132(4) 0.0144(4) 0.0120(4) 0.0016(3) 0.0034(3) 0.0006(3)
C4 0.0122(4) 0.0142(4) 0.0142(4) -0.0007(3) 0.0025(3) 0.0001(3)
C5 0.0121(4) 0.0127(4) 0.0144(4) 0.0010(3) 0.0037(3) 0.0001(3)
C6 0.0129(4) 0.0180(5) 0.0194(5) -0.0033(3) 0.0031(4) 0.0000(4)
C7 0.0167(5) 0.0209(5) 0.0169(5) -0.0031(4) -0.0001(4) -0.0019(4)
C8 0.0198(5) 0.0199(5) 0.0132(4) -0.0014(4) 0.0031(4) -0.0005(4)

loop_
_atom_type_symbol
_atom_type_description
_atom_type_scat_dispersion_real
_atom_type_scat_dispersion_imag
_atom_type_scat_source
C C 0.0033 0.0016 'International Tables Vol C Tables 4.2.6.8 and 6.1.1.4'
H H 0.0000 0.0000 'International Tables Vol C Tables 4.2.6.8 and 6.1.1.4'
O O 0.0106 0.0060 'International Tables Vol C Tables 4.2.6.8 and 6.1.1.4'
N N 0.0061 0.0033 'International Tables Vol C Tables 4.2.6.8 and 6.1.1.4'
Cl Cl 0.1484 0.1585 'International Tables Vol C Tables 4.2.6.8 and 6.1.1.4'

loop_
_geom_angle_atom_site_label_1
_geom_angle_atom_site_label_2
_geom_angle_atom_site_label_3
_geom_angle_site_symmetry_3
_geom_angle
C5 O3 H3 . 109.0(11)
C4 N1 C8 . 123.22(9)
C4 N1 H1 . 119.0(11)
C8 N1 H1 . 117.8(11)
O1 C1 C2 . 124.03(9)
O1 C1 C3 3_766 117.27(8)
C2 C1 C3 3_766 118.70(8)
C3 C2 C1 . 123.17(9)
C3 C2 Cl1 . 120.15(7)
C1 C2 Cl1 . 116.69(7)
O2 C3 C2 . 126.33(9)
O2 C3 C1 3_766 115.54(8)
C2 C3 C1 3_766 118.13(8)
N1 C4 C5 . 119.86(9)
N1 C4 H4 . 120.1
C5 C4 H4 . 120.1
O3 C5 C4 . 121.95(9)
O3 C5 C6 . 119.64(9)
C4 C5 C6 . 118.41(9)
C7 C6 C5 . 119.69(9)
C7 C6 H6 . 120.2
C5 C6 H6 . 120.2
C8 C7 C6 . 119.88(9)
C8 C7 H7 . 120.1
C6 C7 H7 . 120.1
N1 C8 C7 . 118.94(9)
N1 C8 H8 . 120.5
C7 C8 H8 . 120.5

loop_
_geom_bond_atom_site_label_1
_geom_bond_atom_site_label_2
_geom_bond_site_symmetry_2
_geom_bond_distance
Cl1 C2 . 1.7409(10)
O1 C1 . 1.2302(12)
O2 C3 . 1.2735(12)
O3 C5 . 1.3387(12)
O3 H3 . 0.850(18)
N1 C4 . 1.3384(13)
N1 C8 . 1.3414(14)
N1 H1 . 0.891(17)
C1 C2 . 1.4319(13)
C1 C3 3_766 1.5409(14)
C2 C3 . 1.3778(13)
C4 C5 . 1.3915(13)
C4 H4 . 0.9500
C5 C6 . 1.3952(14)
C6 C7 . 1.3880(15)
C6 H6 . 0.9500
C7 C8 . 1.3818(15)
C7 H7 . 0.9500
C8 H8 . 0.9500

loop_
_geom_hbond_atom_site_label_D
_geom_hbond_atom_site_label_H
_geom_hbond_atom_site_label_A
_geom_hbond_site_symmetry_A
_geom_hbond_distance_DH
_geom_hbond_distance_HA
_geom_hbond_distance_DA
_geom_hbond_angle_DHA
_geom_hbond_publ_flag
O3 H3 O2 . 0.852(17) 1.803(17) 2.6277(12) 162.5(16) y
O3 H3 O1 3_766 0.852(17) 2.438(17) 2.9738(12) 121.6(14) y
N1 H1 O2 4_575 0.889(17) 1.807(17) 2.6684(12) 162.6(16) y
C8 H8 O1 1_454 0.95 2.45 3.1481(13) 130 y

loop_
_geom_torsion_atom_site_label_1
_geom_torsion_atom_site_label_2
_geom_torsion_atom_site_label_3
_geom_torsion_atom_site_label_4
_geom_torsion_site_symmetry_1
_geom_torsion_site_symmetry_4
_geom_torsion
O1 C1 C2 C3 . . -178.76(10)
C3 C1 C2 C3 3_766 . 0.78(16)
O1 C1 C2 Cl1 . . 1.08(14)
C3 C1 C2 Cl1 3_766 . -179.38(7)
C1 C2 C3 O2 . . 179.87(10)
Cl1 C2 C3 O2 . . 0.03(15)
C1 C2 C3 C1 . 3_766 -0.78(16)
Cl1 C2 C3 C1 . 3_766 179.39(7)
C8 N1 C4 C5 . . 0.55(16)
N1 C4 C5 O3 . . -179.23(9)
N1 C4 C5 C6 . . 0.30(15)
O3 C5 C6 C7 . . 178.57(10)
C4 C5 C6 C7 . . -0.97(15)
C5 C6 C7 C8 . . 0.83(17)
C4 N1 C8 C7 . . -0.70(16)
C6 C7 C8 N1 . . -0.01(17)
